data_2015888
loop_
_publ_author_name
'Ojala, William H.'
'Arola, Trina M.'
'Herrera, Nell'
'Balidemaj, Barjeta'
'Ojala, Charles R.'

_publ_section_title
;
 Isomeric Schiff bases related by dual imino-group reversals
;
_journal_coeditor_code FA3067
_journal_issue 4
_journal_name_full 'Acta Crystallographica Section C'
_journal_page_first o207
_journal_page_last o211
_journal_paper_doi 10.1107/S0108270107006233
_journal_volume 63
_journal_year 2007
_chemical_formula_iupac 'C22 H20 N2 O2'
_chemical_formula_moiety 'C22 H20 N2 O2'
_chemical_formula_sum 'C22 H20 N2 O2'
_chemical_formula_weight 344.40
_chemical_melting_point .178E-177
_chemical_name_systematic
;
2,2'-dimethoxy-(p-phenylenedimethylene)dianiline
;
_space_group_IT_number 14
_symmetry_cell_setting monoclinic
_symmetry_space_group_name_Hall '-P 2ybc'
_symmetry_space_group_name_H-M 'P 1 21/c 1'
_atom_sites_solution_hydrogens geom
_atom_sites_solution_primary direct
_atom_sites_solution_secondary difmap
_audit_creation_method SHELXL-97
_cell_angle_alpha 90.00
_cell_angle_beta 91.0680(10)
_cell_angle_gamma 90.00
_cell_formula_units_Z 2
_cell_length_a 7.1825(4)
_cell_length_b 7.2077(4)
_cell_length_c 17.3048(10)
_cell_measurement_reflns_used 4025
_cell_measurement_temperature 173(2)
_cell_measurement_theta_max 25.024
_cell_measurement_theta_min 2.355
_cell_volume 895.70(9)
_computing_cell_refinement 'SAINT-Plus (Bruker, 2003)'
_computing_data_collection 'SMART (Bruker, 2001)'
_computing_data_reduction SAINT-Plus
_computing_molecular_graphics 'PLATON (Spek, 2003)'
_computing_publication_material SHELXL97
_computing_structure_refinement 'SHELXL97 (Sheldrick, 1997)'
_computing_structure_solution 'SHELXS97 (Sheldrick, 1990)'
_diffrn_ambient_temperature 173(2)
_diffrn_measured_fraction_theta_full 1.000
_diffrn_measured_fraction_theta_max 1.000
_diffrn_measurement_device_type 'Bruker PLATFORM/SMART CCD area-detector'
_diffrn_measurement_method '\f and \w scans'
_diffrn_radiation_monochromator graphite
_diffrn_radiation_source 'normal-focus sealed tube'
_diffrn_radiation_type MoK\a
_diffrn_radiation_wavelength 0.71073
_diffrn_reflns_av_R_equivalents 0.0252
_diffrn_reflns_av_sigmaI/netI 0.0168
_diffrn_reflns_limit_h_max 8
_diffrn_reflns_limit_h_min -8
_diffrn_reflns_limit_k_max 8
_diffrn_reflns_limit_k_min -8
_diffrn_reflns_limit_l_max 20
_diffrn_reflns_limit_l_min -20
_diffrn_reflns_number 8550
_diffrn_reflns_theta_full 25.03
_diffrn_reflns_theta_max 25.03
_diffrn_reflns_theta_min 2.35
_exptl_absorpt_coefficient_mu 0.083
_exptl_absorpt_correction_T_max 0.981
_exptl_absorpt_correction_T_min 0.954
_exptl_absorpt_correction_type multi-scan
_exptl_absorpt_process_details '(SADABS; Bruker, 2000; Blessing, 1995)'
_exptl_crystal_colour yellow
_exptl_crystal_density_diffrn 1.277
_exptl_crystal_density_method 'not measured'
_exptl_crystal_description prism
_exptl_crystal_F_000 364
_exptl_crystal_size_max 0.52
_exptl_crystal_size_mid 0.25
_exptl_crystal_size_min 0.20
_refine_diff_density_max 0.130
_refine_diff_density_min -0.171
_refine_ls_extinction_method none
_refine_ls_goodness_of_fit_ref 1.062
_refine_ls_hydrogen_treatment constr
_refine_ls_matrix_type full
_refine_ls_number_parameters 119
_refine_ls_number_reflns 1583
_refine_ls_number_restraints 0
_refine_ls_restrained_S_all 1.062
_refine_ls_R_factor_all 0.0380
_refine_ls_R_factor_gt 0.0321
_refine_ls_shift/su_max 0.001
_refine_ls_shift/su_mean 0.000
_refine_ls_structure_factor_coef Fsqd
_refine_ls_weighting_details 'calc w=1/[\s^2^(Fo^2^)+(0.0455P)^2^+0.2159P] where P=(Fo^2^+2Fc^2^)/3'
_refine_ls_weighting_scheme calc
_refine_ls_wR_factor_gt 0.0845
_refine_ls_wR_factor_ref 0.0900
_reflns_number_gt 1392
_reflns_number_total 1583
_reflns_threshold_expression I>2\s(I)
_cod_data_source_file fa3067.cif
_cod_data_source_block II
_cod_original_sg_symbol_H-M 'P 21/c'
_cod_database_code 2015888
_cod_database_fobs_code 2015888

loop_
_symmetry_equiv_pos_as_xyz
'x, y, z'
'-x, y+1/2, -z+1/2'
'-x, -y, -z'
'x, -y-1/2, z-1/2'

loop_
_atom_site_type_symbol
_atom_site_label
_atom_site_fract_x
_atom_site_fract_y
_atom_site_fract_z
_atom_site_U_iso_or_equiv
_atom_site_adp_type
_atom_site_calc_flag
_atom_site_refinement_flags
_atom_site_occupancy
C C1 0.12635(16) 0.52075(16) 0.87726(6) 0.0263(3) Uani d . 1
C C2 0.17536(16) 0.64991(16) 0.82007(7) 0.0286(3) Uani d . 1
C C3 0.04336(19) 0.77468(18) 0.79202(7) 0.0366(3) Uani d . 1
H H3 0.0763 0.8630 0.7539 0.044 Uiso calc R 1
C C4 -0.13689(19) 0.7705(2) 0.81967(8) 0.0417(4) Uani d . 1
H H4 -0.2260 0.8575 0.8008 0.050 Uiso calc R 1
C C5 -0.18797(18) 0.6419(2) 0.87412(7) 0.0385(3) Uani d . 1
H H5 -0.3123 0.6379 0.8918 0.046 Uiso calc R 1
C C6 -0.05573(17) 0.51806(17) 0.90287(7) 0.0318(3) Uani d . 1
H H6 -0.0905 0.4299 0.9408 0.038 Uiso calc R 1
C C7 0.3998(2) 0.7514(2) 0.73027(10) 0.0564(4) Uani d . 1
H H7A 0.3145 0.7241 0.6869 0.085 Uiso calc R 1
H H7B 0.5279 0.7250 0.7151 0.085 Uiso calc R 1
H H7C 0.3890 0.8826 0.7444 0.085 Uiso calc R 1
C C8 0.23490(16) 0.23783(16) 0.92365(6) 0.0274(3) Uani d . 1
H H8 0.1176 0.1875 0.9085 0.033 Uiso calc R 1
C C9 0.37217(16) 0.11740(16) 0.96261(6) 0.0264(3) Uani d . 1
C C10 0.32917(17) -0.06887(17) 0.97522(7) 0.0299(3) Uani d . 1
H H10 0.2119 -0.1162 0.9583 0.036 Uiso calc R 1
C C11 0.54470(16) 0.18510(16) 0.98797(7) 0.0301(3) Uani d . 1
H H11 0.5756 0.3117 0.9799 0.036 Uiso calc R 1
N N1 0.26845(13) 0.40749(14) 0.90959(5) 0.0277(3) Uani d . 1
O O1 0.35341(11) 0.63883(12) 0.79483(5) 0.0352(2) Uani d . 1

loop_
_atom_site_aniso_label
_atom_site_aniso_U_11
_atom_site_aniso_U_22
_atom_site_aniso_U_33
_atom_site_aniso_U_12
_atom_site_aniso_U_13
_atom_site_aniso_U_23
C1 0.0310(6) 0.0248(6) 0.0230(6) 0.0031(5) -0.0050(4) -0.0035(4)
C2 0.0329(6) 0.0249(6) 0.0277(6) 0.0004(5) -0.0045(5) -0.0022(5)
C3 0.0455(8) 0.0302(7) 0.0340(7) 0.0048(6) -0.0082(6) 0.0040(5)
C4 0.0441(8) 0.0407(8) 0.0398(7) 0.0165(6) -0.0099(6) -0.0006(6)
C5 0.0334(7) 0.0489(8) 0.0330(7) 0.0113(6) -0.0019(5) -0.0070(6)
C6 0.0355(7) 0.0351(7) 0.0249(6) 0.0033(5) -0.0009(5) -0.0030(5)
C7 0.0457(8) 0.0646(10) 0.0589(10) -0.0077(8) 0.0041(7) 0.0309(8)
C8 0.0283(6) 0.0287(6) 0.0252(6) 0.0005(5) -0.0009(4) -0.0002(5)
C9 0.0307(6) 0.0257(6) 0.0230(6) 0.0027(5) 0.0016(5) 0.0004(4)
C10 0.0295(6) 0.0279(6) 0.0321(6) -0.0013(5) -0.0027(5) -0.0009(5)
C11 0.0331(6) 0.0227(6) 0.0346(7) -0.0004(5) 0.0007(5) 0.0029(5)
N1 0.0301(5) 0.0272(5) 0.0257(5) 0.0030(4) -0.0014(4) 0.0022(4)
O1 0.0326(5) 0.0358(5) 0.0371(5) -0.0010(4) -0.0001(4) 0.0107(4)

loop_
_atom_type_symbol
_atom_type_description
_atom_type_scat_dispersion_real
_atom_type_scat_dispersion_imag
_atom_type_scat_source
C C 0.0033 0.0016 'International Tables Vol C Tables 4.2.6.8 and 6.1.1.4'
H H 0.0000 0.0000 'International Tables Vol C Tables 4.2.6.8 and 6.1.1.4'
N N 0.0061 0.0033 'International Tables Vol C Tables 4.2.6.8 and 6.1.1.4'
O O 0.0106 0.0060 'International Tables Vol C Tables 4.2.6.8 and 6.1.1.4'

loop_
_geom_angle_atom_site_label_1
_geom_angle_atom_site_label_2
_geom_angle_atom_site_label_3
_geom_angle_site_symmetry_1
_geom_angle
_geom_angle_publ_flag
C6 C1 C2 . 118.86(11) n
C6 C1 N1 . 122.87(11) n
C2 C1 N1 . 118.14(10) n
O1 C2 C3 . 124.44(11) n
O1 C2 C1 . 115.81(10) n
C3 C2 C1 . 119.74(12) n
C2 C3 C4 . 120.05(12) n
C2 C3 H3 . 120 n
C4 C3 H3 . 120 n
C5 C4 C3 . 120.82(12) n
C5 C4 H4 . 120 n
C3 C4 H4 . 120 n
C4 C5 C6 . 119.27(12) n
C4 C5 H5 . 120 n
C6 C5 H5 . 120 n
C1 C6 C5 . 121.23(12) n
C1 C6 H6 . 119 n
C5 C6 H6 . 119 n
O1 C7 H7A . 110 n
O1 C7 H7B . 110 n
H7A C7 H7B . 110 n
O1 C7 H7C . 110 n
H7A C7 H7C . 110 n
H7B C7 H7C . 110 n
N1 C8 C9 . 121.93(11) y
N1 C8 H8 . 119 n
C9 C8 H8 . 119 n
C11 C9 C10 . 119.02(11) n
C11 C9 C8 . 121.51(11) n
C10 C9 C8 . 119.47(11) n
C11 C10 C9 3_657 120.70(11) n
C11 C10 H10 3_657 120 n
C9 C10 H10 . 120 n
C10 C11 C9 3_657 120.28(11) n
C10 C11 H11 3_657 120 n
C9 C11 H11 . 120 n
C8 N1 C1 . 119.56(10) y
C2 O1 C7 . 116.93(10) y

loop_
_geom_bond_atom_site_label_1
_geom_bond_atom_site_label_2
_geom_bond_site_symmetry_2
_geom_bond_distance
_geom_bond_publ_flag
C1 C6 . 1.3888(17) n
C1 C2 . 1.4082(17) n
C1 N1 . 1.4141(15) y
C2 O1 . 1.3614(15) y
C2 C3 . 1.3878(17) n
C3 C4 . 1.389(2) n
C3 H3 . 0.95 n
C4 C5 . 1.376(2) n
C4 H4 . 0.95 n
C5 C6 . 1.3889(18) n
C5 H5 . 0.95 n
C6 H6 . 0.95 n
C7 O1 . 1.4253(16) y
C7 H7A . 0.98 n
C7 H7B . 0.98 n
C7 H7C . 0.98 n
C8 N1 . 1.2708(15) y
C8 C9 . 1.4680(16) y
C8 H8 . 0.95 n
C9 C11 . 1.3950(17) n
C9 C10 . 1.3957(17) n
C10 C11 3_657 1.3809(17) n
C10 H10 . 0.95 n
C11 H11 . 0.95 n

loop_
_geom_torsion_atom_site_label_1
_geom_torsion_atom_site_label_2
_geom_torsion_atom_site_label_3
_geom_torsion_atom_site_label_4
_geom_torsion_site_symmetry_4
_geom_torsion
_geom_torsion_publ_flag
C6 C1 C2 O1 . -176.81(10) n
N1 C1 C2 O1 . 7.20(15) n
C6 C1 C2 C3 . 1.74(17) n
N1 C1 C2 C3 . -174.24(11) n
O1 C2 C3 C4 . 177.67(12) n
C1 C2 C3 C4 . -0.75(18) n
C2 C3 C4 C5 . -0.9(2) n
C3 C4 C5 C6 . 1.5(2) n
C2 C1 C6 C5 . -1.12(17) n
N1 C1 C6 C5 . 174.66(11) n
C4 C5 C6 C1 . -0.51(19) n
N1 C8 C9 C11 . 1.75(17) n
N1 C8 C9 C10 . -178.74(11) y
C11 C9 C10 C11 3_657 -0.18(19) n
C8 C9 C10 C11 3_657 -179.70(11) n
C10 C9 C11 C10 3_657 0.18(19) n
C8 C9 C11 C10 3_657 179.69(11) n
C9 C8 N1 C1 . -175.21(10) y
C6 C1 N1 C8 . 44.03(16) n
C2 C1 N1 C8 . -140.16(11) y
C3 C2 O1 C7 . -6.27(18) n
C1 C2 O1 C7 . 172.21(12) y
